data_2106452
loop_
_publ_author_name
'Thornton, G.'
'Jacobson, A.J.'

_publ_section_title
;
 A neutron diffraction determination of the structures of Ba2 Sb(V)
 Bi(III) O6 and Ba2 Bi(V) Bi(III) O6
;
_journal_name_full 'Acta Crystallographica B (24,1968-38,1982)'
_journal_page_first 351
_journal_page_last 354
_journal_volume 34
_journal_year 1978
_chemical_formula_sum 'Ba2 Bi2 O6'
_space_group_IT_number 12
_symmetry_space_group_name_Hall '-I 2y'
_symmetry_space_group_name_H-M 'I 1 2/m 1'
_cell_angle_alpha 90
_cell_angle_beta 90.29
_cell_angle_gamma 90
_cell_formula_units_Z 2
_cell_length_a 6.1736
_cell_length_b 6.1237
_cell_length_c 8.6507
_cell_volume 327.038
_citation_journal_id_ASTM ACBCAR
_cod_data_source_file Thornton_ACBCAR_1978_1053.cif
_cod_data_source_block Ba2Bi2O6
_cod_original_cell_volume 327.0379
_cod_original_sg_symbol_Hall '-C 2y (x,y,-x+z)'
_cod_database_code 2106452

loop_
_symmetry_equiv_pos_as_xyz
x,y,z
-x,y,-z
-x,-y,-z
x,-y,z
x+1/2,y+1/2,z+1/2
-x+1/2,y+1/2,-z+1/2
-x+1/2,-y+1/2,-z+1/2
x+1/2,-y+1/2,z+1/2

loop_
_atom_site_label
_atom_site_type_symbol
_atom_site_fract_x
_atom_site_fract_y
_atom_site_fract_z
_atom_site_occupancy
_atom_site_U_iso_or_equiv
Ba1 Ba+2 0.5085 0 0.2506 1 0.0
O1 O-2 0.0698 0 0.2602 1 0.0
Bi1 Bi+3 0 0 0 1 0.0
O2 O-2 0.2604 0.2541 -0.0376 1 0.0
Bi2 Bi+5 0 0 0.5 1 0.0
